data_4070258
loop_
_publ_author_name
'Urbano, Juan'
'Braga, Ataualpa A. C.'
'Maseras, Feliu'
'\'Alvarez, Eleuterio'
'D\'iaz-Requejo, M. Mar'
'P\'erez, Pedro J.'

_publ_section_title
;
 The Mechanism of the Catalytic Functionalization of Haloalkanes by
 Carbene Insertion: An Experimental and Theoretical Study
;
_journal_issue 20
_journal_name_full Organometallics
_journal_page_first 5968
_journal_paper_doi 10.1021/om9006888
_journal_volume 28
_journal_year 2009
_chemical_formula_moiety 'C30 H38 Ag2 B2 Br6 N12, C H2 Cl2'
_chemical_formula_sum 'C31 H40 Ag2 B2 Br6 Cl2 N12'
_chemical_formula_weight 1368.47
_chemical_name_systematic
; 
 ? 
;
_space_group_IT_number 15
_symmetry_cell_setting monoclinic
_symmetry_space_group_name_Hall '-C 2yc'
_symmetry_space_group_name_H-M 'C 1 2/c 1'
_atom_sites_solution_hydrogens geom
_atom_sites_solution_primary direct
_atom_sites_solution_secondary difmap
_audit_creation_method SHELXL-97
_cell_angle_alpha 90.00
_cell_angle_beta 110.064(3)
_cell_angle_gamma 90.00
_cell_formula_units_Z 4
_cell_length_a 27.3119(19)
_cell_length_b 8.6703(6)
_cell_length_c 20.3158(13)
_cell_measurement_reflns_used 9985
_cell_measurement_temperature 173(2)
_cell_measurement_theta_max 27.96
_cell_measurement_theta_min 2.59
_cell_volume 4518.9(5)
_computing_cell_refinement 'Bruker (2006). APEX 2. Version 2.1.'
_computing_data_collection 'Bruker (2006). APEX 2. Version 2.1.'
_computing_data_reduction 'Bruker (2006). APEX 2. Version 2.1.'
_computing_molecular_graphics 'XP, SHELXTL v. 6.14 (Bruker, 2003)'
_computing_publication_material 'XCIF, SHELXTL v. 6.14 (Bruker, 2003)'
_computing_structure_refinement 'XL, SHELXTL v. 6.14 (Bruker, 2003)'
_computing_structure_solution 'Bruker (2006). APEX 2. Version 2.1.'
_diffrn_ambient_temperature 173(2)
_diffrn_detector_area_resol_mean 8.26
_diffrn_measured_fraction_theta_full 0.982
_diffrn_measured_fraction_theta_max 0.982
_diffrn_measurement_device_type
;
 Bruker-Nonius X8kappa APEX II CCD area detector'
;
_diffrn_measurement_method 'phi and omega scans with narrow frames'
_diffrn_radiation_monochromator graphite
_diffrn_radiation_source 'fine-focus sealed tube'
_diffrn_radiation_type MoK\a
_diffrn_radiation_wavelength 0.71073
_diffrn_reflns_av_R_equivalents 0.0335
_diffrn_reflns_av_sigmaI/netI 0.0240
_diffrn_reflns_limit_h_max 39
_diffrn_reflns_limit_h_min -15
_diffrn_reflns_limit_k_max 6
_diffrn_reflns_limit_k_min -12
_diffrn_reflns_limit_l_max 20
_diffrn_reflns_limit_l_min -28
_diffrn_reflns_number 48630
_diffrn_reflns_theta_full 31.20
_diffrn_reflns_theta_max 31.20
_diffrn_reflns_theta_min 2.48
_diffrn_standards_decay_% 0
_exptl_absorpt_coefficient_mu 6.330
_exptl_absorpt_correction_T_max 0.4131
_exptl_absorpt_correction_T_min 0.3306
_exptl_absorpt_correction_type multi-scan
_exptl_absorpt_process_details
;
 SADABS, Bruker (2006). APEX 2. Version 2.1. Bruker Analytical
 X-ray Solutions, Madison, Wisconsin, USA.
;
_exptl_crystal_colour colourless
_exptl_crystal_density_diffrn 2.011
_exptl_crystal_density_method 'not measured'
_exptl_crystal_description needle
_exptl_crystal_F_000 2632
_exptl_crystal_size_max 0.25
_exptl_crystal_size_mid 0.15
_exptl_crystal_size_min 0.14
_refine_diff_density_max 1.946
_refine_diff_density_min -1.095
_refine_diff_density_rms 0.109
_refine_ls_extinction_method none
_refine_ls_goodness_of_fit_ref 1.039
_refine_ls_hydrogen_treatment constr
_refine_ls_matrix_type full
_refine_ls_number_parameters 258
_refine_ls_number_reflns 7191
_refine_ls_number_restraints 0
_refine_ls_restrained_S_all 1.042
_refine_ls_R_factor_all 0.0598
_refine_ls_R_factor_gt 0.0361
_refine_ls_shift/su_max 0.001
_refine_ls_shift/su_mean 0.000
_refine_ls_structure_factor_coef Fsqd
_refine_ls_weighting_details 'calc w=1/[\s^2^(Fo^2^)+(0.0364P)^2^+20.5929P] where P=(Fo^2^+2Fc^2^)/3'
_refine_ls_weighting_scheme calc
_refine_ls_wR_factor_gt 0.0829
_refine_ls_wR_factor_ref 0.0945
_reflns_number_gt 5152
_reflns_number_total 7191
_reflns_threshold_expression >2sigma(I)
_cod_data_source_file om9006888_si_003.cif
_cod_data_source_block ea00908a
_cod_depositor_comments
;
The following automatic conversions were performed:

'_symmetry_cell_setting' value 'Monoclinic' changed to 'monoclinic'
according to /home/saulius/struct/CIF-dictionaries/cif_core.dic
dictionary named 'cif_core.dic' version 2.4.2 from 2011-04-26.

Automatic conversion script
Id: cif_fix_values 1715 2011-07-08 13:25:40Z adriana 
;
_cod_original_sg_symbol_H-M C2/c
_cod_database_code 4070258

loop_
_symmetry_equiv_pos_as_xyz
'x, y, z'
'-x, y, -z+1/2'
'x+1/2, y+1/2, z'
'-x+1/2, y+1/2, -z+1/2'
'-x, -y, -z'
'x, -y, z-1/2'
'-x+1/2, -y+1/2, -z'
'x+1/2, -y+1/2, z-1/2'

loop_
_atom_site_label
_atom_site_type_symbol
_atom_site_fract_x
_atom_site_fract_y
_atom_site_fract_z
_atom_site_U_iso_or_equiv
_atom_site_adp_type
_atom_site_occupancy
_atom_site_symmetry_multiplicity
_atom_site_calc_flag
_atom_site_refinement_flags
Ag1 Ag 0.230576(10) 0.10422(3) 0.508062(16) 0.03449(8) Uani 1 1 d .
Br1 Br 0.191493(17) -0.05976(5) 0.21452(2) 0.04480(11) Uani 1 1 d .
Br2 Br 0.42744(2) -0.10315(8) 0.72187(3) 0.07233(18) Uani 1 1 d .
Br3 Br 0.048909(16) -0.13709(5) 0.57317(3) 0.05208(13) Uani 1 1 d .
N1 N 0.25085(10) 0.1522(3) 0.40236(14) 0.0252(5) Uani 1 1 d .
N2 N 0.29487(9) 0.0816(3) 0.39855(13) 0.0220(5) Uani 1 1 d .
N3 N 0.30962(10) -0.0003(3) 0.54341(14) 0.0262(5) Uani 1 1 d .
N4 N 0.35135(10) 0.0576(3) 0.52828(13) 0.0228(5) Uani 1 1 d .
N6 N 0.13290(9) 0.2219(3) 0.54469(13) 0.0214(5) Uani 1 1 d .
C1 C 0.21150(12) 0.1157(4) 0.34375(18) 0.0283(6) Uani 1 1 d .
C2 C 0.23058(13) 0.0226(4) 0.30202(17) 0.0286(6) Uani 1 1 d .
C3 C 0.28352(12) 0.0022(3) 0.33742(16) 0.0246(6) Uani 1 1 d .
C4 C 0.15695(13) 0.1654(5) 0.3307(2) 0.0405(8) Uani 1 1 d .
H4A H 0.1558 0.2327 0.3689 0.061 Uiso 1 1 d R
H4B H 0.1351 0.0746 0.3283 0.061 Uiso 1 1 d R
H4C H 0.1440 0.2217 0.2862 0.061 Uiso 1 1 d R
C5 C 0.32121(15) -0.0902(4) 0.3158(2) 0.0386(8) Uani 1 1 d .
H5A H 0.3486 -0.0226 0.3111 0.058 Uiso 1 1 d R
H5B H 0.3030 -0.1401 0.2708 0.058 Uiso 1 1 d R
H5C H 0.3369 -0.1691 0.3513 0.058 Uiso 1 1 d R
C6 C 0.32846(15) -0.0605(4) 0.60782(19) 0.0342(7) Uani 1 1 d .
C7 C 0.38210(15) -0.0410(4) 0.63396(18) 0.0359(7) Uani 1 1 d .
C8 C 0.39619(13) 0.0324(4) 0.58285(17) 0.0286(6) Uani 1 1 d .
C9 C 0.29382(18) -0.1382(6) 0.6408(2) 0.0543(12) Uani 1 1 d .
H9A H 0.2673 -0.0652 0.6439 0.081 Uiso 1 1 d R
H9B H 0.3147 -0.1733 0.6880 0.081 Uiso 1 1 d R
H9C H 0.2768 -0.2270 0.6123 0.081 Uiso 1 1 d R
C10 C 0.44838(14) 0.0760(5) 0.5818(2) 0.0448(9) Uani 1 1 d .
H10A H 0.4559 0.0175 0.5451 0.067 Uiso 1 1 d R
H10B H 0.4748 0.0525 0.6274 0.067 Uiso 1 1 d R
H10C H 0.4490 0.1866 0.5722 0.067 Uiso 1 1 d R
N5 N 0.15383(10) 0.1060(3) 0.51671(14) 0.0246(5) Uani 1 1 d .
C11 C 0.12937(13) -0.0251(4) 0.52148(18) 0.0300(7) Uani 1 1 d .
C12 C 0.09230(12) 0.0075(4) 0.55234(18) 0.0292(7) Uani 1 1 d .
C13 C 0.09479(12) 0.1634(4) 0.56645(16) 0.0253(6) Uani 1 1 d .
C14 C 0.14324(19) -0.1747(4) 0.4964(3) 0.0517(11) Uani 1 1 d .
H14A H 0.1653 -0.1555 0.4680 0.078 Uiso 1 1 d R
H14B H 0.1114 -0.2280 0.4679 0.078 Uiso 1 1 d R
H14C H 0.1622 -0.2390 0.5368 0.078 Uiso 1 1 d R
C15 C 0.06398(15) 0.2552(5) 0.6001(2) 0.0403(8) Uani 1 1 d .
H15A H 0.0876 0.3049 0.6424 0.060 Uiso 1 1 d R
H15B H 0.0400 0.1869 0.6127 0.060 Uiso 1 1 d R
H15C H 0.0440 0.3342 0.5674 0.060 Uiso 1 1 d R
B1 B 0.34913(13) 0.1074(4) 0.45339(18) 0.0221(6) Uani 1 1 d .
H1 H 0.3744 0.0418 0.4401 0.027 Uiso 1 1 d R
Cl1 Cl 0.5000 0.3081(5) 0.7500 0.1524(14) Uani 1 2 d SDU
C16 C 0.4918(8) 0.4861(17) 0.7709(12) 0.136(6) Uani 0.50 1 d PDU
H16A H 0.4579 0.4964 0.7780 0.163 Uiso 0.50 1 d PR
H16B H 0.4922 0.5564 0.7327 0.163 Uiso 0.50 1 d PR
Cl2 Cl 0.54147(14) 0.5299(5) 0.8459(2) 0.1050(13) Uani 0.50 1 d PU

loop_
_atom_site_aniso_label
_atom_site_aniso_U_11
_atom_site_aniso_U_22
_atom_site_aniso_U_33
_atom_site_aniso_U_23
_atom_site_aniso_U_13
_atom_site_aniso_U_12
Ag1 0.03240(13) 0.02644(12) 0.05225(18) -0.00226(11) 0.02432(12) 0.00052(10)
Br1 0.0484(2) 0.0473(2) 0.02739(18) -0.00580(15) -0.00162(16) -0.01479(17)
Br2 0.0577(3) 0.1122(5) 0.0377(2) 0.0353(3) 0.0044(2) 0.0099(3)
Br3 0.0374(2) 0.0441(2) 0.0754(3) 0.0176(2) 0.0201(2) -0.01207(16)
N1 0.0231(12) 0.0266(12) 0.0253(13) -0.0010(10) 0.0074(11) 0.0012(10)
N2 0.0224(11) 0.0202(11) 0.0225(12) -0.0021(9) 0.0067(10) 0.0003(9)
N3 0.0310(13) 0.0227(12) 0.0269(14) 0.0015(10) 0.0124(11) -0.0001(10)
N4 0.0260(12) 0.0190(11) 0.0229(12) -0.0004(9) 0.0076(10) -0.0005(9)
N6 0.0217(11) 0.0219(11) 0.0213(12) -0.0010(9) 0.0083(10) -0.0010(9)
C1 0.0257(14) 0.0256(15) 0.0326(17) 0.0057(12) 0.0087(13) -0.0032(12)
C2 0.0312(15) 0.0259(15) 0.0227(15) -0.0006(12) 0.0017(13) -0.0073(12)
C3 0.0307(15) 0.0212(13) 0.0205(14) -0.0032(11) 0.0070(12) -0.0039(11)
C4 0.0255(16) 0.051(2) 0.043(2) 0.0061(17) 0.0092(16) 0.0032(15)
C5 0.0416(19) 0.041(2) 0.0297(18) -0.0132(15) 0.0076(16) 0.0061(16)
C6 0.0428(19) 0.0314(16) 0.0313(17) 0.0052(14) 0.0163(16) 0.0027(14)
C7 0.0414(19) 0.0382(18) 0.0246(16) 0.0083(14) 0.0071(15) 0.0073(15)
C8 0.0297(15) 0.0271(15) 0.0258(16) -0.0004(12) 0.0055(13) 0.0023(12)
C9 0.054(3) 0.067(3) 0.049(3) 0.023(2) 0.026(2) -0.002(2)
C10 0.0282(17) 0.065(3) 0.035(2) 0.0087(18) 0.0023(16) -0.0027(17)
N5 0.0259(12) 0.0203(11) 0.0280(13) -0.0036(10) 0.0097(11) -0.0025(10)
C11 0.0310(16) 0.0217(14) 0.0353(18) -0.0008(12) 0.0088(14) -0.0058(12)
C12 0.0230(14) 0.0296(15) 0.0322(17) 0.0081(13) 0.0058(13) -0.0052(12)
C13 0.0235(13) 0.0288(15) 0.0239(15) 0.0041(12) 0.0084(12) -0.0014(11)
C14 0.062(3) 0.0239(17) 0.076(3) -0.0128(18) 0.033(2) -0.0084(17)
C15 0.0361(18) 0.046(2) 0.047(2) -0.0022(17) 0.0253(18) -0.0030(16)
B1 0.0241(14) 0.0204(14) 0.0229(16) -0.0025(12) 0.0093(13) 0.0002(12)
Cl1 0.187(4) 0.117(3) 0.157(3) 0.000 0.064(3) 0.000
C16 0.138(13) 0.117(10) 0.187(15) -0.082(12) 0.100(8) -0.052(10)
Cl2 0.080(2) 0.127(3) 0.132(3) -0.029(3) 0.068(2) -0.002(2)

loop_
_atom_type_symbol
_atom_type_description
_atom_type_scat_dispersion_real
_atom_type_scat_dispersion_imag
_atom_type_scat_source
C C 0.0033 0.0016 'International Tables Vol C Tables 4.2.6.8 and 6.1.1.4'
H H 0.0000 0.0000 'International Tables Vol C Tables 4.2.6.8 and 6.1.1.4'
B B 0.0013 0.0007 'International Tables Vol C Tables 4.2.6.8 and 6.1.1.4'
Br Br -0.2901 2.4595 'International Tables Vol C Tables 4.2.6.8 and 6.1.1.4'
Cl Cl 0.1484 0.1585 'International Tables Vol C Tables 4.2.6.8 and 6.1.1.4'
N N 0.0061 0.0033 'International Tables Vol C Tables 4.2.6.8 and 6.1.1.4'
Ag Ag -0.8971 1.1015 'International Tables Vol C Tables 4.2.6.8 and 6.1.1.4'

loop_
_geom_angle_atom_site_label_1
_geom_angle_atom_site_label_2
_geom_angle_atom_site_label_3
_geom_angle
_geom_angle_site_symmetry_1
_geom_angle_site_symmetry_3
N5 Ag1 N3 146.96(10) . .
N5 Ag1 N1 126.26(10) . .
N3 Ag1 N1 82.22(9) . .
N5 Ag1 Ag1 114.77(7) . 7_556
N3 Ag1 Ag1 92.34(7) . 7_556
N1 Ag1 Ag1 62.11(6) . 7_556
C1 N1 N2 107.1(2) . .
C1 N1 Ag1 112.85(19) . .
N2 N1 Ag1 116.24(18) . .
C3 N2 N1 110.3(2) . .
C3 N2 B1 126.7(2) . .
N1 N2 B1 122.6(2) . .
C6 N3 N4 107.0(3) . .
C6 N3 Ag1 118.7(2) . .
N4 N3 Ag1 124.59(19) . .
C8 N4 N3 110.1(2) . .
C8 N4 B1 124.2(3) . .
N3 N4 B1 124.1(2) . .
C13 N6 N5 109.6(2) . .
C13 N6 B1 128.1(2) . 7_556
N5 N6 B1 122.3(2) . 7_556
N1 C1 C2 108.9(3) . .
N1 C1 C4 122.7(3) . .
C2 C1 C4 128.4(3) . .
C3 C2 C1 107.4(3) . .
C3 C2 Br1 126.6(3) . .
C1 C2 Br1 126.0(3) . .
N2 C3 C2 106.2(3) . .
N2 C3 C5 125.4(3) . .
C2 C3 C5 128.4(3) . .
C1 C4 H4A 109.5 . .
C1 C4 H4B 109.5 . .
H4A C4 H4B 109.5 . .
C1 C4 H4C 109.5 . .
H4A C4 H4C 109.5 . .
H4B C4 H4C 109.5 . .
C3 C5 H5A 109.6 . .
C3 C5 H5B 109.4 . .
H5A C5 H5B 109.5 . .
C3 C5 H5C 109.4 . .
H5A C5 H5C 109.5 . .
H5B C5 H5C 109.5 . .
N3 C6 C7 109.2(3) . .
N3 C6 C9 121.7(3) . .
C7 C6 C9 129.1(3) . .
C8 C7 C6 107.4(3) . .
C8 C7 Br2 126.0(3) . .
C6 C7 Br2 126.7(3) . .
N4 C8 C7 106.4(3) . .
N4 C8 C10 123.4(3) . .
C7 C8 C10 130.2(3) . .
C6 C9 H9A 109.4 . .
C6 C9 H9B 109.5 . .
H9A C9 H9B 109.5 . .
C6 C9 H9C 109.5 . .
H9A C9 H9C 109.5 . .
H9B C9 H9C 109.5 . .
C8 C10 H10A 109.4 . .
C8 C10 H10B 109.5 . .
H10A C10 H10B 109.5 . .
C8 C10 H10C 109.5 . .
H10A C10 H10C 109.5 . .
H10B C10 H10C 109.5 . .
C11 N5 N6 107.6(2) . .
C11 N5 Ag1 121.4(2) . .
N6 N5 Ag1 126.31(18) . .
N5 C11 C12 108.6(3) . .
N5 C11 C14 121.5(3) . .
C12 C11 C14 129.9(3) . .
C13 C12 C11 107.6(3) . .
C13 C12 Br3 126.9(3) . .
C11 C12 Br3 125.5(3) . .
N6 C13 C12 106.7(3) . .
N6 C13 C15 124.6(3) . .
C12 C13 C15 128.8(3) . .
C11 C14 H14A 109.4 . .
C11 C14 H14B 109.5 . .
H14A C14 H14B 109.5 . .
C11 C14 H14C 109.5 . .
H14A C14 H14C 109.5 . .
H14B C14 H14C 109.5 . .
C13 C15 H15A 109.4 . .
C13 C15 H15B 109.4 . .
H15A C15 H15B 109.5 . .
C13 C15 H15C 109.5 . .
H15A C15 H15C 109.5 . .
H15B C15 H15C 109.5 . .
N2 B1 N6 112.0(2) . 7_556
N2 B1 N4 111.8(2) . .
N6 B1 N4 109.4(2) 7_556 .
N2 B1 H1 107.8 . .
N6 B1 H1 107.8 7_556 .
N4 B1 H1 107.8 . .
C16 C16 Cl1 70.6(6) 2_656 .
C16 C16 Cl2 107(2) 2_656 .
Cl1 C16 Cl2 107.8(13) . .
C16 C16 H16A 140.4 2_656 .
Cl1 C16 H16A 110.0 . .
Cl2 C16 H16A 110.4 . .
Cl1 C16 H16B 109.7 . .
Cl2 C16 H16B 110.3 . .
H16A C16 H16B 108.7 . .

loop_
_geom_bond_atom_site_label_1
_geom_bond_atom_site_label_2
_geom_bond_distance
_geom_bond_site_symmetry_2
Ag1 N5 2.163(2) .
Ag1 N3 2.221(3) .
Ag1 N1 2.430(3) .
Ag1 Ag1 2.8039(5) 7_556
Br1 C2 1.873(3) .
Br2 C7 1.870(3) .
Br3 C12 1.871(3) .
N1 C1 1.340(4) .
N1 N2 1.375(3) .
N2 C3 1.359(4) .
N2 B1 1.535(4) .
N3 C6 1.337(4) .
N3 N4 1.373(3) .
N4 C8 1.358(4) .
N4 B1 1.563(4) .
N6 C13 1.361(4) .
N6 N5 1.372(3) .
N6 B1 1.556(4) 7_556
C1 C2 1.394(5) .
C1 C4 1.485(5) .
C2 C3 1.388(5) .
C3 C5 1.484(5) .
C4 H4A 0.9800 .
C4 H4B 0.9800 .
C4 H4C 0.9800 .
C5 H5A 0.9800 .
C5 H5B 0.9800 .
C5 H5C 0.9800 .
C6 C7 1.387(5) .
C6 C9 1.495(5) .
C7 C8 1.381(5) .
C8 C10 1.482(5) .
C9 H9A 0.9800 .
C9 H9B 0.9800 .
C9 H9C 0.9800 .
C10 H10A 0.9800 .
C10 H10B 0.9800 .
C10 H10C 0.9800 .
N5 C11 1.339(4) .
C11 C12 1.390(5) .
C11 C14 1.489(5) .
C12 C13 1.379(5) .
C13 C15 1.484(5) .
C14 H14A 0.9800 .
C14 H14B 0.9800 .
C14 H14C 0.9800 .
C15 H15A 0.9800 .
C15 H15B 0.9800 .
C15 H15C 0.9800 .
B1 N6 1.556(4) 7_556
B1 H1 1.0000 .
Cl1 C16 1.636(13) 2_656
Cl1 C16 1.636(13) .
C16 C16 1.09(3) 2_656
C16 Cl2 1.70(2) .
C16 H16A 0.9900 .
C16 H16B 0.9900 .

loop_
_geom_torsion_atom_site_label_1
_geom_torsion_atom_site_label_2
_geom_torsion_atom_site_label_3
_geom_torsion_atom_site_label_4
_geom_torsion
_geom_torsion_site_symmetry_1
_geom_torsion_site_symmetry_4
N5 Ag1 N1 C1 -27.4(3) . .
N3 Ag1 N1 C1 134.3(2) . .
Ag1 Ag1 N1 C1 -128.9(2) 7_556 .
N5 Ag1 N1 N2 -151.70(18) . .
N3 Ag1 N1 N2 9.9(2) . .
Ag1 Ag1 N1 N2 106.8(2) 7_556 .
C1 N1 N2 C3 0.7(3) . .
Ag1 N1 N2 C3 128.0(2) . .
C1 N1 N2 B1 174.7(3) . .
Ag1 N1 N2 B1 -58.1(3) . .
N5 Ag1 N3 C6 -28.2(3) . .
N1 Ag1 N3 C6 179.6(3) . .
Ag1 Ag1 N3 C6 118.1(2) 7_556 .
N5 Ag1 N3 N4 -169.6(2) . .
N1 Ag1 N3 N4 38.1(2) . .
Ag1 Ag1 N3 N4 -23.3(2) 7_556 .
C6 N3 N4 C8 0.5(3) . .
Ag1 N3 N4 C8 145.7(2) . .
C6 N3 N4 B1 166.7(3) . .
Ag1 N3 N4 B1 -48.2(3) . .
N2 N1 C1 C2 -0.6(3) . .
Ag1 N1 C1 C2 -129.8(2) . .
N2 N1 C1 C4 177.0(3) . .
Ag1 N1 C1 C4 47.8(4) . .
N1 C1 C2 C3 0.3(4) . .
C4 C1 C2 C3 -177.2(3) . .
N1 C1 C2 Br1 -180.0(2) . .
C4 C1 C2 Br1 2.5(5) . .
N1 N2 C3 C2 -0.5(3) . .
B1 N2 C3 C2 -174.1(3) . .
N1 N2 C3 C5 -179.0(3) . .
B1 N2 C3 C5 7.4(5) . .
C1 C2 C3 N2 0.1(3) . .
Br1 C2 C3 N2 -179.6(2) . .
C1 C2 C3 C5 178.5(3) . .
Br1 C2 C3 C5 -1.2(5) . .
N4 N3 C6 C7 0.1(4) . .
Ag1 N3 C6 C7 -147.4(2) . .
N4 N3 C6 C9 -178.4(3) . .
Ag1 N3 C6 C9 34.1(5) . .
N3 C6 C7 C8 -0.7(4) . .
C9 C6 C7 C8 177.6(4) . .
N3 C6 C7 Br2 179.6(3) . .
C9 C6 C7 Br2 -2.0(6) . .
N3 N4 C8 C7 -1.0(4) . .
B1 N4 C8 C7 -167.1(3) . .
N3 N4 C8 C10 177.6(3) . .
B1 N4 C8 C10 11.5(5) . .
C6 C7 C8 N4 1.0(4) . .
Br2 C7 C8 N4 -179.3(3) . .
C6 C7 C8 C10 -177.4(4) . .
Br2 C7 C8 C10 2.2(6) . .
C13 N6 N5 C11 -0.6(3) . .
B1 N6 N5 C11 -178.5(3) 7_556 .
C13 N6 N5 Ag1 -156.4(2) . .
B1 N6 N5 Ag1 25.7(4) 7_556 .
N3 Ag1 N5 C11 -40.7(3) . .
N1 Ag1 N5 C11 104.4(3) . .
Ag1 Ag1 N5 C11 177.0(2) 7_556 .
N3 Ag1 N5 N6 112.1(3) . .
N1 Ag1 N5 N6 -102.8(2) . .
Ag1 Ag1 N5 N6 -30.3(3) 7_556 .
N6 N5 C11 C12 0.4(4) . .
Ag1 N5 C11 C12 157.6(2) . .
N6 N5 C11 C14 -179.3(3) . .
Ag1 N5 C11 C14 -22.1(5) . .
N5 C11 C12 C13 0.0(4) . .
C14 C11 C12 C13 179.6(4) . .
N5 C11 C12 Br3 -178.2(2) . .
C14 C11 C12 Br3 1.5(6) . .
N5 N6 C13 C12 0.6(3) . .
B1 N6 C13 C12 178.3(3) 7_556 .
N5 N6 C13 C15 179.3(3) . .
B1 N6 C13 C15 -2.9(5) 7_556 .
C11 C12 C13 N6 -0.3(4) . .
Br3 C12 C13 N6 177.8(2) . .
C11 C12 C13 C15 -179.0(4) . .
Br3 C12 C13 C15 -0.9(5) . .
C3 N2 B1 N6 109.8(3) . 7_556
N1 N2 B1 N6 -63.1(3) . 7_556
C3 N2 B1 N4 -127.0(3) . .
N1 N2 B1 N4 60.1(3) . .
C8 N4 B1 N2 163.4(3) . .
N3 N4 B1 N2 -0.8(4) . .
C8 N4 B1 N6 -71.9(3) . 7_556
N3 N4 B1 N6 123.9(3) . 7_556
C16 Cl1 C16 Cl2 -102(2) 2_656 .
